data_4030754
loop_
_publ_author_name
'Odani, Riko'
'Hirano, Koji'
'Satoh, Tetsuya'
'Miura, Masahiro'

_publ_section_title
;
 Copper-mediated formally dehydrative biaryl coupling of azine N-oxides
 and oxazoles.
;
_journal_issue 4
_journal_name_full 'The Journal of organic chemistry'
_journal_page_first 2384
_journal_page_last 2391
_journal_paper_doi 10.1021/acs.joc.5b00037
_journal_volume 80
_journal_year 2015
_chemical_formula_moiety 'C18 H12 N2 O2'
_chemical_formula_sum 'C18 H12 N2 O2'
_chemical_formula_weight 288.31
_space_group_IT_number 61
_symmetry_cell_setting orthorhombic
_symmetry_Int_Tables_number 61
_symmetry_space_group_name_Hall '-P 2ac 2ab'
_symmetry_space_group_name_H-M 'P b c a'
_atom_sites_solution_hydrogens geom
_atom_sites_solution_primary direct
_atom_sites_solution_secondary difmap
_cell_angle_alpha 90.0000
_cell_angle_beta 90.0000
_cell_angle_gamma 90.0000
_cell_formula_units_Z 16
_cell_length_a 10.2831(11)
_cell_length_b 21.4073(19)
_cell_length_c 25.129(2)
_cell_measurement_reflns_used 9656
_cell_measurement_temperature 173
_cell_measurement_theta_max 27.50
_cell_measurement_theta_min 3.10
_cell_volume 5531.7(9)
_computing_cell_refinement 'CrystalClear-SM Expert 2.0 r15'
_computing_data_collection 'CrystalClear-SM Expert 2.0 r15 (Rigaku, 2011)'
_computing_data_reduction 'CrystalClear-SM Expert 2.0 r15'
_computing_molecular_graphics 'CrystalStructure 4.0'
_computing_publication_material 'CrystalStructure 4.0 (Rigaku, 2010)'
_computing_structure_refinement 'SHELXL97 (Sheldrick, 2008)'
_computing_structure_solution 'SHELXS97 (Sheldrick, 2008)'
_diffrn_ambient_temperature 173
_diffrn_detector_area_resol_mean 6.827
_diffrn_measured_fraction_theta_full 0.998
_diffrn_measured_fraction_theta_max 0.998
_diffrn_measurement_device_type 'Rigaku XtaLAB mini'
_diffrn_measurement_method \w
_diffrn_radiation_type 'Mo K\a'
_diffrn_radiation_wavelength 0.71075
_diffrn_reflns_av_R_equivalents 0.0722
_diffrn_reflns_limit_h_max 13
_diffrn_reflns_limit_h_min -13
_diffrn_reflns_limit_k_max 27
_diffrn_reflns_limit_k_min -27
_diffrn_reflns_limit_l_max 32
_diffrn_reflns_limit_l_min -32
_diffrn_reflns_number 52958
_diffrn_reflns_theta_full 27.48
_diffrn_reflns_theta_max 27.49
_diffrn_standards_number 0
_exptl_absorpt_coefficient_mu 0.092
_exptl_absorpt_correction_T_max 0.982
_exptl_absorpt_correction_T_min 0.974
_exptl_absorpt_correction_type numerical
_exptl_absorpt_process_details 'NUMABS (Rigaku, 1999)'
_exptl_crystal_colour colorless
_exptl_crystal_density_diffrn 1.385
_exptl_crystal_density_method 'not measured'
_exptl_crystal_description prism
_exptl_crystal_F_000 2400.00
_exptl_crystal_size_max 0.200
_exptl_crystal_size_mid 0.200
_exptl_crystal_size_min 0.200
_refine_diff_density_max 0.640
_refine_diff_density_min -0.310
_refine_ls_extinction_method none
_refine_ls_goodness_of_fit_ref 1.133
_refine_ls_hydrogen_treatment mixed
_refine_ls_number_parameters 405
_refine_ls_number_reflns 6346
_refine_ls_number_restraints 0
_refine_ls_R_factor_gt 0.0856
_refine_ls_shift/su_max 0.000
_refine_ls_structure_factor_coef Fsqd
_refine_ls_weighting_details 'w = 1/[\s^2^(Fo^2^)+(0.0822P)^2^+3.8725P] where P=(Fo^2^+2Fc^2^)/3'
_refine_ls_weighting_scheme calc
_refine_ls_wR_factor_ref 0.2145
_reflns_number_gt 4682
_reflns_number_total 6346
_reflns_threshold_expression F^2^>2.0\s(F^2^)
_cod_data_source_file jo5b00037_si_002.cif
_cod_data_source_block 969-2
_cod_database_code 4030754

loop_
_symmetry_equiv_pos_site_id
_symmetry_equiv_pos_as_xyz
1 +X,+Y,+Z
2 1/2-X,1/2+Y,+Z
3 +X,1/2-Y,1/2+Z
4 1/2-X,-Y,1/2+Z
5 -X,-Y,-Z
6 1/2+X,1/2-Y,-Z
7 -X,1/2+Y,1/2-Z
8 1/2+X,+Y,1/2-Z

loop_
_atom_site_label
_atom_site_type_symbol
_atom_site_fract_x
_atom_site_fract_y
_atom_site_fract_z
_atom_site_U_iso_or_equiv
_atom_site_adp_type
_atom_site_occupancy
_atom_site_symmetry_multiplicity
_atom_site_calc_flag
_atom_site_refinement_flags
O1 O 0.20612(17) 0.62822(8) 0.26917(7) 0.0370(5) Uani 1.0 8 d .
O3 O 0.43259(19) 0.58222(9) 0.50362(8) 0.0447(5) Uani 1.0 8 d .
O8 O 0.3212(3) 0.50311(11) 0.43873(8) 0.0590(6) Uani 1.0 8 d .
O14 O -0.0345(3) 0.74782(11) 0.34978(8) 0.0596(7) Uani 1.0 8 d .
N2 N -0.0452(3) 0.74087(10) 0.29904(9) 0.0393(6) Uani 1.0 8 d .
N9 N 0.1384(3) 0.64991(11) 0.35181(9) 0.0458(6) Uani 1.0 8 d .
N20 N 0.2467(3) 0.48491(11) 0.47756(9) 0.0436(6) Uani 1.0 8 d .
N43 N 0.3687(3) 0.57684(13) 0.58822(10) 0.0540(7) Uani 1.0 8 d .
C4 C 0.1228(3) 0.66135(12) 0.30149(10) 0.0375(6) Uani 1.0 8 d .
C5 C 0.0319(3) 0.70047(12) 0.27209(11) 0.0366(6) Uani 1.0 8 d .
C7 C -0.1378(3) 0.77705(12) 0.27192(11) 0.0388(6) Uani 1.0 8 d .
C10 C 0.3540(3) 0.55413(12) 0.54016(10) 0.0388(6) Uani 1.0 8 d .
C11 C 0.2791(3) 0.59288(12) 0.30375(11) 0.0395(6) Uani 1.0 8 d .
C12 C -0.1487(3) 0.77277(12) 0.21605(12) 0.0412(7) Uani 1.0 8 d .
C13 C 0.0233(3) 0.69674(13) 0.21612(11) 0.0414(7) Uani 1.0 8 d .
C15 C 0.5731(3) 0.47689(13) 0.23748(11) 0.0417(7) Uani 1.0 8 d .
C16 C 0.4901(3) 0.50988(13) 0.20424(11) 0.0424(7) Uani 1.0 8 d .
C17 C 0.3937(3) 0.54805(12) 0.22522(11) 0.0401(7) Uani 1.0 8 d .
C18 C 0.5982(3) 0.66401(14) 0.50322(12) 0.0467(7) Uani 1.0 8 d .
C19 C 0.4627(3) 0.51884(13) 0.31391(11) 0.0415(7) Uani 1.0 8 d .
C22 C -0.2180(3) 0.81739(13) 0.30109(13) 0.0463(7) Uani 1.0 8 d .
C23 C -0.2446(3) 0.80984(14) 0.19087(13) 0.0489(8) Uani 1.0 8 d .
C24 C 0.6239(3) 0.65245(15) 0.44954(13) 0.0535(8) Uani 1.0 8 d .
C25 C 0.5015(3) 0.62573(13) 0.53165(12) 0.0449(7) Uani 1.0 8 d .
C26 C 0.2378(3) 0.60599(14) 0.35339(12) 0.0452(7) Uani 1.0 8 d .
C27 C 0.4644(4) 0.62261(15) 0.58205(13) 0.0513(8) Uani 1.0 8 d .
C28 C 0.5581(3) 0.48153(13) 0.29205(11) 0.0431(7) Uani 1.0 8 d .
C29 C -0.0640(3) 0.73185(13) 0.18828(12) 0.0446(7) Uani 1.0 8 d .
C30 C -0.3220(3) 0.84884(14) 0.21972(15) 0.0524(8) Uani 1.0 8 d .
C31 C 0.1802(3) 0.48359(14) 0.56896(12) 0.0496(8) Uani 1.0 8 d .
C32 C 0.2603(3) 0.50642(13) 0.52686(11) 0.0425(7) Uani 1.0 8 d .
C33 C 0.0864(4) 0.43999(15) 0.55873(13) 0.0564(9) Uani 1.0 8 d .
C34 C 0.0676(3) 0.41827(14) 0.50623(12) 0.0494(8) Uani 1.0 8 d .
C35 C -0.3083(3) 0.85327(14) 0.27470(15) 0.0526(8) Uani 1.0 8 d .
C36 C 0.1480(3) 0.44036(13) 0.46553(12) 0.0444(7) Uani 1.0 8 d .
C37 C 0.6656(4) 0.70938(15) 0.53024(14) 0.0581(9) Uani 1.0 8 d .
C38 C -0.0299(4) 0.37405(15) 0.49267(16) 0.0611(9) Uani 1.0 8 d .
C39 C 0.7234(4) 0.68695(17) 0.42401(15) 0.0636(10) Uani 1.0 8 d .
C40 C -0.0445(4) 0.35535(16) 0.44079(16) 0.0624(10) Uani 1.0 8 d .
C41 C 0.7625(4) 0.74203(16) 0.50502(15) 0.0640(10) Uani 1.0 8 d .
C42 C 0.1341(4) 0.42054(15) 0.41339(13) 0.0520(8) Uani 1.0 8 d .
C44 C 0.3794(3) 0.55257(12) 0.28053(11) 0.0369(6) Uani 1.0 8 d .
C47 C 0.0377(4) 0.37908(16) 0.40157(14) 0.0586(9) Uani 1.0 8 d .
C48 C 0.7922(4) 0.73067(17) 0.45251(16) 0.0642(10) Uani 1.0 8 d .
H13 H 0.0795 0.6692 0.1974 0.0497 Uiso 1.0 8 calc R
H15 H 0.6396 0.4513 0.2229 0.0500 Uiso 1.0 8 calc R
H16 H 0.4993 0.5063 0.1667 0.0509 Uiso 1.0 8 calc R
H17 H 0.3379 0.5709 0.2022 0.0482 Uiso 1.0 8 calc R
H19 H 0.4536 0.5216 0.3515 0.0498 Uiso 1.0 8 calc R
H22 H -0.2100 0.8199 0.3387 0.0556 Uiso 1.0 8 calc R
H23 H -0.2552 0.8075 0.1534 0.0587 Uiso 1.0 8 calc R
H24 H 0.5755 0.6220 0.4305 0.0643 Uiso 1.0 8 calc R
H28 H 0.6145 0.4587 0.3148 0.0517 Uiso 1.0 8 calc R
H29 H -0.0681 0.7289 0.1506 0.0535 Uiso 1.0 8 calc R
H30 H -0.3860 0.8733 0.2021 0.0629 Uiso 1.0 8 calc R
H31 H 0.1921 0.4987 0.6042 0.0595 Uiso 1.0 8 calc R
H33 H 0.0340 0.4243 0.5869 0.0676 Uiso 1.0 8 calc R
H35 H -0.3619 0.8813 0.2942 0.0632 Uiso 1.0 8 calc R
H37 H 0.6452 0.7182 0.5663 0.0697 Uiso 1.0 8 calc R
H38 H -0.0849 0.3574 0.5195 0.0734 Uiso 1.0 8 calc R
H39 H 0.7425 0.6800 0.3875 0.0764 Uiso 1.0 8 calc R
H40 H -0.1105 0.3262 0.4316 0.0749 Uiso 1.0 8 calc R
H41 H 0.8098 0.7729 0.5241 0.0768 Uiso 1.0 8 calc R
H42 H 0.1907 0.4355 0.3864 0.0624 Uiso 1.0 8 calc R
H47 H 0.0262 0.3660 0.3657 0.0704 Uiso 1.0 8 calc R
H48 H 0.8606 0.7532 0.4359 0.0770 Uiso 1.0 8 calc R
H27 H 0.496(4) 0.6477(17) 0.6106(15) 0.071(11) Uiso 1.0 8 d .
H26 H 0.270(3) 0.5898(14) 0.3841(13) 0.047(9) Uiso 1.0 8 d .

loop_
_atom_site_aniso_label
_atom_site_aniso_U_11
_atom_site_aniso_U_22
_atom_site_aniso_U_33
_atom_site_aniso_U_12
_atom_site_aniso_U_13
_atom_site_aniso_U_23
O1 0.0395(10) 0.0342(10) 0.0372(10) 0.0013(8) 0.0020(8) 0.0004(8)
O3 0.0479(12) 0.0386(10) 0.0476(12) -0.0002(9) 0.0015(10) 0.0040(9)
O8 0.0737(16) 0.0629(14) 0.0403(12) -0.0053(12) 0.0075(11) 0.0059(10)
O14 0.0709(15) 0.0686(15) 0.0392(12) 0.0163(13) 0.0048(11) -0.0076(11)
N2 0.0394(13) 0.0406(13) 0.0380(13) -0.0026(10) 0.0045(10) -0.0024(10)
N9 0.0508(15) 0.0469(14) 0.0397(13) 0.0027(12) 0.0042(11) 0.0034(11)
N20 0.0480(14) 0.0434(13) 0.0393(13) 0.0086(11) 0.0073(11) 0.0084(10)
N43 0.0614(17) 0.0612(16) 0.0395(14) -0.0035(14) 0.0010(13) -0.0014(12)
C4 0.0414(15) 0.0330(13) 0.0380(15) -0.0024(12) 0.0079(12) -0.0020(11)
C5 0.0383(14) 0.0300(13) 0.0414(15) -0.0029(11) 0.0050(12) -0.0026(11)
C7 0.0336(14) 0.0341(13) 0.0487(16) -0.0047(11) 0.0022(12) 0.0012(12)
C10 0.0439(15) 0.0401(14) 0.0325(14) 0.0070(12) 0.0017(12) 0.0050(11)
C11 0.0418(15) 0.0352(14) 0.0416(15) -0.0029(12) -0.0010(12) 0.0046(11)
C12 0.0377(15) 0.0352(14) 0.0508(17) -0.0097(12) -0.0014(13) 0.0012(12)
C13 0.0457(16) 0.0392(15) 0.0394(15) -0.0017(12) 0.0014(13) -0.0035(12)
C15 0.0378(15) 0.0397(14) 0.0474(17) 0.0030(12) 0.0010(12) -0.0014(12)
C16 0.0443(16) 0.0443(15) 0.0387(15) 0.0005(13) -0.0014(13) -0.0009(12)
C17 0.0394(15) 0.0379(14) 0.0432(15) 0.0028(12) -0.0047(12) 0.0030(12)
C18 0.0442(16) 0.0428(16) 0.0531(18) 0.0066(13) -0.0009(14) 0.0115(13)
C19 0.0466(16) 0.0401(14) 0.0379(15) -0.0036(13) -0.0026(13) 0.0040(12)
C22 0.0419(16) 0.0412(15) 0.0559(18) -0.0024(13) 0.0053(14) -0.0023(13)
C23 0.0435(16) 0.0459(16) 0.0573(19) -0.0064(14) -0.0104(15) 0.0081(14)
C24 0.0516(19) 0.0469(17) 0.062(2) 0.0015(15) -0.0071(16) 0.0031(15)
C25 0.0438(16) 0.0430(16) 0.0478(17) 0.0038(13) -0.0021(14) 0.0029(13)
C26 0.0525(18) 0.0460(16) 0.0372(15) 0.0021(14) 0.0013(14) 0.0061(13)
C27 0.0528(19) 0.0532(18) 0.0481(18) -0.0037(15) -0.0070(15) -0.0048(15)
C28 0.0399(15) 0.0421(15) 0.0472(17) 0.0042(13) -0.0062(13) 0.0065(13)
C29 0.0511(17) 0.0433(15) 0.0394(15) -0.0056(13) 0.0002(14) -0.0004(12)
C30 0.0369(16) 0.0416(16) 0.079(3) -0.0009(13) -0.0073(16) 0.0084(16)
C31 0.0573(19) 0.0502(17) 0.0413(16) -0.0035(15) 0.0111(14) 0.0008(13)
C32 0.0473(16) 0.0389(14) 0.0412(15) 0.0072(13) 0.0002(13) -0.0020(12)
C33 0.064(2) 0.0546(18) 0.0507(19) -0.0076(17) 0.0173(16) 0.0017(15)
C34 0.0535(18) 0.0435(16) 0.0511(18) 0.0075(14) -0.0030(15) -0.0059(14)
C35 0.0384(16) 0.0413(16) 0.078(3) 0.0006(13) 0.0060(16) -0.0039(15)
C36 0.0454(16) 0.0356(14) 0.0521(18) 0.0081(13) -0.0038(14) 0.0009(13)
C37 0.061(2) 0.0529(19) 0.060(2) 0.0013(16) -0.0117(17) 0.0070(16)
C38 0.059(2) 0.0499(19) 0.075(3) -0.0002(16) 0.0051(18) 0.0030(17)
C39 0.063(3) 0.062(2) 0.066(3) -0.0041(18) 0.0064(18) 0.0133(18)
C40 0.054(2) 0.0503(19) 0.083(3) -0.0011(16) -0.0129(19) -0.0104(18)
C41 0.059(2) 0.059(2) 0.074(3) -0.0130(17) -0.0100(19) 0.0156(18)
C42 0.0557(19) 0.0493(17) 0.0510(18) 0.0105(15) -0.0082(15) -0.0011(14)
C44 0.0363(14) 0.0324(13) 0.0420(15) -0.0028(11) 0.0023(12) 0.0022(11)
C47 0.061(2) 0.060(2) 0.055(2) 0.0124(17) -0.0162(17) -0.0072(16)
C48 0.055(2) 0.060(2) 0.078(3) -0.0106(17) 0.0034(19) 0.0186(18)

loop_
_atom_type_symbol
_atom_type_description
_atom_type_scat_dispersion_real
_atom_type_scat_dispersion_imag
_atom_type_scat_source
C C 0.0033 0.0016
;
International Tables for Crystallography
(1992, Vol. C, Tables 4.2.6.8 and 6.1.1.4)
;
H H 0.0000 0.0000
;
International Tables for Crystallography
(1992, Vol. C, Table 6.1.1.4)
;
N N 0.0061 0.0033
;
International Tables for Crystallography
(1992, Vol. C, Tables 4.2.6.8 and 6.1.1.4)
;
O O 0.0106 0.0060
;
International Tables for Crystallography
(1992, Vol. C, Tables 4.2.6.8 and 6.1.1.4)
;

loop_
_geom_angle_atom_site_label_1
_geom_angle_atom_site_label_2
_geom_angle_atom_site_label_3
_geom_angle
_geom_angle_publ_flag
C4 O1 C11 104.5(2) yes
C10 O3 C25 105.1(3) yes
O14 N2 C5 121.2(3) yes
O14 N2 C7 118.3(3) yes
C5 N2 C7 120.4(3) yes
C4 N9 C26 104.3(3) yes
O8 N20 C32 122.3(3) yes
O8 N20 C36 117.5(3) yes
C32 N20 C36 120.3(3) yes
C10 N43 C27 103.8(3) yes
O1 C4 N9 113.6(3) yes
O1 C4 C5 113.3(3) yes
N9 C4 C5 133.0(3) yes
N2 C5 C4 119.3(3) yes
N2 C5 C13 119.8(3) yes
C4 C5 C13 120.9(3) yes
N2 C7 C12 120.0(3) yes
N2 C7 C22 119.0(3) yes
C12 C7 C22 120.9(3) yes
O3 C10 N43 112.9(3) yes
O3 C10 C32 123.5(3) yes
N43 C10 C32 123.6(3) yes
O1 C11 C26 107.4(3) yes
O1 C11 C44 117.2(3) yes
C26 C11 C44 135.5(3) yes
C7 C12 C23 117.6(3) yes
C7 C12 C29 118.7(3) yes
C23 C12 C29 123.6(3) yes
C5 C13 C29 121.4(3) yes
C16 C15 C28 119.5(3) yes
C15 C16 C17 120.7(3) yes
C16 C17 C44 119.5(3) yes
C24 C18 C25 119.9(3) yes
C24 C18 C37 120.5(3) yes
C25 C18 C37 119.6(3) yes
C28 C19 C44 119.7(3) yes
C7 C22 C35 119.3(3) yes
C12 C23 C30 120.9(3) yes
C18 C24 C39 118.8(3) yes
O3 C25 C18 118.6(3) yes
O3 C25 C27 108.0(3) yes
C18 C25 C27 133.3(3) yes
N9 C26 C11 110.3(3) yes
N43 C27 C25 110.1(3) yes
C15 C28 C19 121.0(3) yes
C12 C29 C13 119.5(3) yes
C23 C30 C35 120.7(3) yes
C32 C31 C33 120.1(3) yes
N20 C32 C10 122.1(3) yes
N20 C32 C31 120.8(3) yes
C10 C32 C31 117.1(3) yes
C31 C33 C34 119.8(3) yes
C33 C34 C36 119.4(3) yes
C33 C34 C38 122.7(3) yes
C36 C34 C38 117.9(3) yes
C22 C35 C30 120.6(3) yes
N20 C36 C34 119.5(3) yes
N20 C36 C42 118.6(3) yes
C34 C36 C42 121.9(3) yes
C18 C37 C41 119.9(4) yes
C34 C38 C40 120.0(4) yes
C24 C39 C48 119.4(4) yes
C38 C40 C47 120.0(4) yes
C37 C41 C48 120.9(4) yes
C36 C42 C47 118.7(3) yes
C11 C44 C17 120.6(3) yes
C11 C44 C19 119.7(3) yes
C17 C44 C19 119.6(3) yes
C40 C47 C42 121.6(4) yes
C39 C48 C41 120.4(4) yes
C5 C13 H13 119.297 no
C29 C13 H13 119.280 no
C16 C15 H15 120.268 no
C28 C15 H15 120.261 no
C15 C16 H16 119.663 no
C17 C16 H16 119.675 no
C16 C17 H17 120.244 no
C44 C17 H17 120.254 no
C28 C19 H19 120.145 no
C44 C19 H19 120.149 no
C7 C22 H22 120.348 no
C35 C22 H22 120.360 no
C12 C23 H23 119.579 no
C30 C23 H23 119.569 no
C18 C24 H24 120.577 no
C39 C24 H24 120.587 no
N9 C26 H26 123(2) no
C11 C26 H26 126(2) no
N43 C27 H27 124(3) no
C25 C27 H27 126(3) no
C15 C28 H28 119.492 no
C19 C28 H28 119.490 no
C12 C29 H29 120.259 no
C13 C29 H29 120.266 no
C23 C30 H30 119.649 no
C35 C30 H30 119.627 no
C32 C31 H31 119.936 no
C33 C31 H31 119.943 no
C31 C33 H33 120.088 no
C34 C33 H33 120.094 no
C22 C35 H35 119.710 no
C30 C35 H35 119.719 no
C18 C37 H37 120.042 no
C41 C37 H37 120.052 no
C34 C38 H38 120.016 no
C40 C38 H38 120.010 no
C24 C39 H39 120.310 no
C48 C39 H39 120.294 no
C38 C40 H40 120.029 no
C47 C40 H40 120.020 no
C37 C41 H41 119.552 no
C48 C41 H41 119.546 no
C36 C42 H42 120.650 no
C47 C42 H42 120.648 no
C40 C47 H47 119.204 no
C42 C47 H47 119.198 no
C39 C48 H48 119.785 no
C41 C48 H48 119.792 no

loop_
_geom_bond_atom_site_label_1
_geom_bond_atom_site_label_2
_geom_bond_distance
_geom_bond_publ_flag
O1 C4 1.377(4) yes
O1 C11 1.375(4) yes
O3 C10 1.363(4) yes
O3 C25 1.366(4) yes
O8 N20 1.300(4) yes
O14 N2 1.288(3) yes
N2 C5 1.355(4) yes
N2 C7 1.404(4) yes
N9 C4 1.298(4) yes
N9 C26 1.390(4) yes
N20 C32 1.329(4) yes
N20 C36 1.426(4) yes
N43 C10 1.311(4) yes
N43 C27 1.398(5) yes
C4 C5 1.456(4) yes
C5 C13 1.412(4) yes
C7 C12 1.411(4) yes
C7 C22 1.401(4) yes
C10 C32 1.443(4) yes
C11 C26 1.347(4) yes
C11 C44 1.466(4) yes
C12 C23 1.415(5) yes
C12 C29 1.419(4) yes
C13 C29 1.364(4) yes
C15 C16 1.387(4) yes
C15 C28 1.383(4) yes
C16 C17 1.388(4) yes
C17 C44 1.401(4) yes
C18 C24 1.397(5) yes
C18 C25 1.473(5) yes
C18 C37 1.373(5) yes
C19 C28 1.379(4) yes
C19 C44 1.400(4) yes
C22 C35 1.376(5) yes
C23 C30 1.362(5) yes
C24 C39 1.416(5) yes
C25 C27 1.324(5) yes
C30 C35 1.392(6) yes
C31 C32 1.427(5) yes
C31 C33 1.366(5) yes
C33 C34 1.412(5) yes
C34 C36 1.397(5) yes
C34 C38 1.420(5) yes
C36 C42 1.385(5) yes
C37 C41 1.373(5) yes
C38 C40 1.372(6) yes
C39 C48 1.374(6) yes
C40 C47 1.394(6) yes
C41 C48 1.376(6) yes
C42 C47 1.364(5) yes
C13 H13 0.950 no
C15 H15 0.950 no
C16 H16 0.950 no
C17 H17 0.950 no
C19 H19 0.950 no
C22 H22 0.950 no
C23 H23 0.950 no
C24 H24 0.950 no
C26 H26 0.91(4) no
C27 H27 0.95(4) no
C28 H28 0.950 no
C29 H29 0.950 no
C30 H30 0.950 no
C31 H31 0.950 no
C33 H33 0.950 no
C35 H35 0.950 no
C37 H37 0.950 no
C38 H38 0.950 no
C39 H39 0.950 no
C40 H40 0.950 no
C41 H41 0.950 no
C42 H42 0.950 no
C47 H47 0.950 no
C48 H48 0.950 no

loop_
_geom_contact_atom_site_label_1
_geom_contact_atom_site_label_2
_geom_contact_distance
_geom_contact_publ_flag
_geom_contact_site_symmetry_2
O1 C13 2.732(4) no .
O1 C17 2.808(4) no .
O3 O8 2.615(3) no .
O3 N20 2.902(3) no .
O3 C24 2.825(4) no .
O8 C10 2.793(4) no .
O8 C42 2.689(4) no .
O14 N9 2.749(4) no .
O14 C4 2.742(4) no .
O14 C12 3.600(4) no .
O14 C13 3.582(4) no .
O14 C22 2.697(4) no .
N2 N9 3.019(4) no .
N2 C29 2.797(4) no .
N20 C33 2.794(4) no .
N43 C31 2.824(5) no .
C4 C44 3.558(4) no .
C5 C11 3.521(4) no .
C5 C12 2.798(4) no .
C5 C26 3.570(4) no .
C7 C13 2.769(4) no .
C7 C30 2.769(5) no .
C10 C18 3.564(4) no .
C12 C35 2.799(5) no .
C15 C44 2.786(4) no .
C16 C19 2.777(4) no .
C17 C28 2.776(4) no .
C18 C48 2.764(5) no .
C19 C26 3.133(5) no .
C22 C23 2.788(5) no .
C24 C41 2.766(5) no .
C25 C32 3.563(4) no .
C27 C32 3.538(5) no .
C27 C37 3.070(5) no .
C31 C36 2.779(5) no .
C32 C34 2.785(5) no .
C34 C47 2.778(5) no .
C36 C40 2.759(5) no .
C37 C39 2.777(6) no .
C38 C42 2.794(5) no .
O1 C12 3.456(4) no 8_555
O1 C13 3.595(4) no 8_555
O1 C15 3.521(4) no 8_455
O1 C16 3.435(4) no 8_455
O1 C29 3.413(4) no 8_555
O3 O8 3.442(3) no 5_666
O8 O3 3.442(3) no 5_666
O8 C10 3.597(4) no 5_666
O8 C19 3.474(4) no .
O8 C25 3.389(4) no 5_666
O8 C26 3.191(4) no .
O8 C27 3.518(4) no 5_666
O14 C23 3.419(4) no 8_555
O14 C27 3.260(4) no 6_466
O14 C30 3.536(4) no 8_555
O14 C39 3.372(5) no 1_455
O14 C48 3.159(5) no 1_455
N2 C23 3.434(4) no 8_555
N2 C30 3.291(4) no 8_555
N20 C18 3.597(4) no 5_666
N20 C25 3.516(4) no 5_666
N43 C28 3.344(4) no 5_666
C4 C12 3.377(4) no 8_555
C4 C16 3.521(4) no 8_455
C4 C17 3.447(4) no 8_455
C4 C23 3.464(4) no 8_555
C4 C29 3.566(4) no 8_555
C5 C17 3.560(4) no 8_455
C5 C23 3.410(4) no 8_555
C5 C30 3.519(4) no 8_555
C7 C30 3.599(4) no 8_555
C10 O8 3.597(4) no 5_666
C11 C13 3.391(4) no 8_555
C11 C15 3.425(4) no 8_455
C11 C16 3.469(4) no 8_455
C11 C29 3.390(4) no 8_555
C12 O1 3.456(4) no 8_455
C12 C4 3.377(4) no 8_455
C13 O1 3.595(4) no 8_455
C13 C11 3.391(4) no 8_455
C13 C44 3.424(4) no 8_455
C15 O1 3.521(4) no 8_555
C15 C11 3.425(4) no 8_555
C15 C44 3.571(4) no 8_555
C16 O1 3.435(4) no 8_555
C16 C4 3.521(4) no 8_555
C16 C11 3.469(4) no 8_555
C16 C26 3.580(5) no 8_555
C17 C4 3.447(4) no 8_555
C17 C5 3.560(4) no 8_555
C18 N20 3.597(4) no 5_666
C18 C36 3.525(5) no 5_666
C19 O8 3.474(4) no .
C23 O14 3.419(4) no 8_455
C23 N2 3.434(4) no 8_455
C23 C4 3.464(4) no 8_455
C23 C5 3.410(4) no 8_455
C23 C47 3.481(5) no 7_555
C24 C31 3.571(5) no 5_666
C24 C33 3.582(5) no 5_666
C25 O8 3.389(4) no 5_666
C25 N20 3.516(4) no 5_666
C26 O8 3.191(4) no .
C26 C16 3.580(5) no 8_455
C26 C29 3.537(5) no 8_555
C27 O8 3.518(4) no 5_666
C27 O14 3.260(4) no 6_566
C28 N43 3.344(4) no 5_666
C29 O1 3.413(4) no 8_455
C29 C4 3.566(4) no 8_455
C29 C11 3.390(4) no 8_455
C29 C26 3.537(5) no 8_455
C30 O14 3.536(4) no 8_455
C30 N2 3.291(4) no 8_455
C30 C5 3.519(4) no 8_455
C30 C7 3.599(4) no 8_455
C31 C24 3.571(5) no 5_666
C32 C38 3.522(5) no 5_566
C33 C24 3.582(5) no 5_666
C33 C36 3.569(5) no 5_566
C33 C39 3.376(5) no 5_666
C34 C39 3.573(5) no 5_666
C36 C18 3.525(5) no 5_666
C36 C33 3.569(5) no 5_566
C38 C32 3.522(5) no 5_566
C38 C48 3.591(5) no 5_666
C39 O14 3.372(5) no 1_655
C39 C33 3.376(5) no 5_666
C39 C34 3.573(5) no 5_666
C44 C13 3.424(4) no 8_555
C44 C15 3.571(4) no 8_455
C47 C23 3.481(5) no 7_545
C48 O14 3.159(5) no 1_655
C48 C38 3.591(5) no 5_666
O1 H13 2.3904 no .
O1 H17 2.4840 no .
O1 H26 3.07(4) no .
O3 H24 2.5022 no .
O3 H27 3.10(4) no .
O8 H42 2.3715 no .
O14 H22 2.3916 no .
N2 H13 3.2432 no .
N2 H22 2.5946 no .
N20 H31 3.2441 no .
N20 H42 2.5883 no .
N43 H31 2.5009 no .
C4 H13 2.6579 no .
C4 H26 2.99(3) no .
C5 H29 3.2789 no .
C7 H23 3.2799 no .
C7 H29 3.2972 no .
C7 H35 3.2557 no .
C10 H31 2.6011 no .
C10 H27 3.05(4) no .
C11 H17 2.6633 no .
C11 H19 2.6422 no .
C12 H13 3.2625 no .
C12 H22 3.3038 no .
C12 H30 3.2722 no .
C15 H17 3.2686 no .
C15 H19 3.2605 no .
C16 H28 3.2495 no .
C17 H15 3.2688 no .
C17 H19 3.2806 no .
C18 H39 3.2824 no .
C18 H41 3.2319 no .
C18 H27 2.92(4) no .
C19 H15 3.2604 no .
C19 H17 3.2809 no .
C19 H26 3.06(3) no .
C22 H30 3.2560 no .
C23 H29 2.7056 no .
C23 H35 3.2452 no .
C24 H37 3.2620 no .
C24 H48 3.2696 no .
C25 H24 2.6545 no .
C25 H37 2.6184 no .
C26 H19 2.8612 no .
C27 H37 2.7916 no .
C28 H16 3.2501 no .
C29 H23 2.6939 no .
C30 H22 3.2629 no .
C32 H33 3.2827 no .
C33 H38 2.6833 no .
C34 H31 3.2651 no .
C34 H40 3.2790 no .
C34 H42 3.2882 no .
C35 H23 3.2490 no .
C36 H33 3.2844 no .
C36 H38 3.2755 no .
C36 H47 3.2228 no .
C37 H24 3.2620 no .
C37 H48 3.2444 no .
C37 H27 2.98(4) no .
C38 H33 2.6818 no .
C38 H47 3.2462 no .
C39 H41 3.2401 no .
C40 H42 3.2659 no .
C41 H39 3.2447 no .
C42 H40 3.2576 no .
C44 H16 3.2677 no .
C44 H28 3.2599 no .
C44 H26 2.94(4) no .
C47 H38 3.2542 no .
C48 H24 3.2685 no .
C48 H37 3.2464 no .
H13 H17 3.3913 no .
H13 H29 2.3076 no .
H15 H16 2.3363 no .
H15 H28 2.3299 no .
H16 H17 2.3374 no .
H19 H28 2.3242 no .
H19 H26 2.5226 no .
H22 H35 2.3269 no .
H23 H29 2.5565 no .
H23 H30 2.3011 no .
H24 H39 2.3784 no .
H30 H35 2.3325 no .
H31 H33 2.3168 no .
H33 H38 2.5322 no .
H37 H41 2.3170 no .
H37 H27 2.4198 no .
H38 H40 2.3226 no .
H39 H48 2.3253 no .
H40 H47 2.3330 no .
H41 H48 2.3165 no .
H42 H47 2.3116 no .
O3 H41 3.4201 no 6_466
O3 H26 3.44(4) no .
O8 H19 2.6113 no .
O8 H26 2.37(3) no .
O14 H23 3.1444 no 8_555
O14 H30 3.3534 no 8_555
O14 H37 2.8958 no 6_466
O14 H39 2.8753 no 1_455
O14 H48 2.4198 no 1_455
O14 H27 2.47(4) no 6_466
N2 H23 3.5152 no 8_555
N2 H30 3.2731 no 8_555
N2 H39 3.3778 no 1_455
N2 H48 3.5817 no 1_455
N2 H27 3.32(4) no 6_466
N9 H16 3.4220 no 8_455
N9 H23 3.5490 no 8_555
N9 H29 3.4606 no 8_555
N9 H33 2.8360 no 5_566
N9 H37 3.4945 no 6_466
N9 H38 3.2837 no 5_566
N20 H26 3.26(3) no .
N43 H19 3.1752 no 5_666
N43 H22 2.9851 no 6_566
N43 H28 2.5582 no 5_666
N43 H40 3.4061 no 5_566
C4 H17 3.5128 no 8_455
C4 H23 3.5566 no 8_555
C5 H17 3.4768 no 8_455
C7 H30 3.3724 no 8_555
C11 H13 3.4943 no 8_555
C11 H15 3.4190 no 8_455
C11 H16 3.5017 no 8_455
C11 H29 3.5024 no 8_555
C12 H47 3.1300 no 7_555
C13 H39 3.4631 no 8_455
C15 H30 3.3049 no 7_545
C15 H35 3.0884 no 7_545
C15 H42 3.4545 no 8_555
C15 H47 3.5481 no 8_555
C16 H31 3.1413 no 4_564
C16 H33 3.2779 no 4_564
C16 H35 3.0525 no 7_545
C16 H42 3.4603 no 8_555
C16 H47 3.5651 no 8_555
C17 H15 3.5799 no 8_455
C17 H28 3.5943 no 8_455
C17 H31 3.3220 no 4_564
C18 H41 3.3297 no 6_466
C18 H48 3.3847 no 6_466
C19 H13 3.4472 no 8_555
C19 H30 3.2394 no 7_545
C22 H15 3.5680 no 2_555
C22 H28 3.2247 no 2_555
C22 H27 3.21(4) no 6_466
C23 H15 3.3146 no 2_555
C23 H37 3.3818 no 3_464
C23 H42 3.3638 no 7_555
C23 H47 2.9179 no 7_555
C23 H27 3.46(4) no 3_464
C24 H29 3.5932 no 8_555
C25 H41 3.2491 no 6_466
C25 H48 3.0801 no 6_466
C26 H16 3.2897 no 8_455
C26 H29 3.3045 no 8_555
C26 H33 3.2384 no 5_566
C27 H22 2.9492 no 6_566
C27 H28 3.2252 no 5_666
C27 H30 3.3879 no 3_665
C27 H48 2.9004 no 6_466
C28 H17 3.4583 no 8_555
C28 H30 2.9195 no 7_545
C29 H47 3.2010 no 7_555
C30 H15 2.8874 no 2_555
C30 H42 3.5177 no 7_555
C30 H27 3.32(4) no 3_464
C31 H16 3.0808 no 4_565
C31 H17 3.5515 no 4_565
C31 H24 3.3791 no 5_666
C32 H24 3.3990 no 5_666
C33 H16 3.0765 no 4_565
C33 H39 3.3930 no 5_666
C35 H15 3.0184 no 2_555
C35 H28 3.1751 no 2_555
C35 H47 3.2137 no 2_455
C37 H23 3.2197 no 3_665
C37 H38 3.2869 no 2_555
C37 H40 3.5670 no 2_555
C37 H48 3.3475 no 6_466
C39 H13 3.4128 no 8_555
C39 H33 3.4603 no 5_666
C39 H40 3.2058 no 2_555
C41 H38 3.0934 no 2_555
C41 H40 3.0164 no 2_555
C42 H15 3.4879 no 8_455
C42 H16 3.0575 no 8_455
C42 H23 3.1967 no 7_545
C44 H13 3.2825 no 8_555
C44 H15 3.2839 no 8_455
C47 H16 3.2437 no 8_455
C47 H23 3.0422 no 7_545
C47 H29 3.4853 no 7_545
C47 H31 3.5278 no 5_566
C47 H35 3.2491 no 2_445
C48 H22 3.4399 no 1_655
C48 H40 2.8199 no 2_555
H13 C11 3.4943 no 8_455
H13 C19 3.4472 no 8_455
H13 C39 3.4128 no 8_455
H13 C44 3.2825 no 8_455
H13 H24 3.3702 no 8_455
H13 H39 2.7237 no 8_455
H15 C11 3.4190 no 8_555
H15 C17 3.5799 no 8_555
H15 C22 3.5680 no 2_545
H15 C23 3.3146 no 2_545
H15 C30 2.8874 no 2_545
H15 C35 3.0184 no 2_545
H15 C42 3.4879 no 8_555
H15 C44 3.2839 no 8_555
H15 H30 3.0795 no 2_545
H15 H35 3.2676 no 2_545
H15 H35 3.2542 no 7_545
H15 H42 2.8158 no 8_555
H15 H47 3.1066 no 8_555
H16 N9 3.4220 no 8_555
H16 C11 3.5017 no 8_555
H16 C26 3.2897 no 8_555
H16 C31 3.0808 no 4_564
H16 C33 3.0765 no 4_564
H16 C42 3.0575 no 8_555
H16 C47 3.2437 no 8_555
H16 H31 2.5216 no 4_564
H16 H33 2.5199 no 4_564
H16 H35 3.1822 no 7_545
H16 H42 2.8197 no 8_555
H16 H47 3.1240 no 8_555
H16 H26 3.5472 no 8_555
H17 C4 3.5128 no 8_555
H17 C5 3.4768 no 8_555
H17 C28 3.4583 no 8_455
H17 C31 3.5515 no 4_564
H17 H28 3.3522 no 8_455
H17 H31 2.8970 no 4_564
H17 H33 3.1862 no 4_564
H17 H39 3.3906 no 8_455
H19 O8 2.6113 no .
H19 N43 3.1752 no 5_666
H19 H24 3.1830 no .
H19 H30 3.5187 no 7_545
H19 H42 3.3869 no .
H22 N43 2.9851 no 6_466
H22 C27 2.9492 no 6_466
H22 C48 3.4399 no 1_455
H22 H28 3.1851 no 2_555
H22 H39 3.2747 no 1_455
H22 H40 2.9792 no 2_455
H22 H47 3.4654 no 2_455
H22 H48 2.9206 no 1_455
H22 H27 2.5690 no 6_466
H23 O14 3.1444 no 8_455
H23 N2 3.5152 no 8_455
H23 N9 3.5490 no 8_455
H23 C4 3.5566 no 8_455
H23 C37 3.2197 no 3_464
H23 C42 3.1967 no 7_555
H23 C47 3.0422 no 7_555
H23 H37 2.4766 no 3_464
H23 H42 2.9915 no 7_555
H23 H47 2.7100 no 7_555
H23 H27 2.9343 no 3_464
H24 C31 3.3791 no 5_666
H24 C32 3.3990 no 5_666
H24 H13 3.3702 no 8_555
H24 H19 3.1830 no .
H24 H29 3.4024 no 8_555
H24 H26 3.4198 no .
H28 N43 2.5582 no 5_666
H28 C17 3.5943 no 8_555
H28 C22 3.2247 no 2_545
H28 C27 3.2252 no 5_666
H28 C35 3.1751 no 2_545
H28 H17 3.3522 no 8_555
H28 H22 3.1851 no 2_545
H28 H30 3.0069 no 7_545
H28 H31 2.9890 no 5_666
H28 H35 3.0795 no 2_545
H28 H27 3.1618 no 5_666
H29 N9 3.4606 no 8_455
H29 C11 3.5024 no 8_455
H29 C24 3.5932 no 8_455
H29 C26 3.3045 no 8_455
H29 C47 3.4853 no 7_555
H29 H24 3.4024 no 8_455
H29 H39 3.4955 no 8_455
H29 H40 3.4608 no 7_555
H29 H41 3.4182 no 3_464
H29 H47 2.9950 no 7_555
H29 H26 3.5204 no 8_455
H30 O14 3.3534 no 8_455
H30 N2 3.2731 no 8_455
H30 C7 3.3724 no 8_455
H30 C15 3.3049 no 7_555
H30 C19 3.2394 no 7_555
H30 C27 3.3879 no 3_464
H30 C28 2.9195 no 7_555
H30 H15 3.0795 no 2_555
H30 H19 3.5187 no 7_555
H30 H28 3.0069 no 7_555
H30 H42 3.2795 no 7_555
H30 H27 2.6384 no 3_464
H31 C16 3.1413 no 4_565
H31 C17 3.3220 no 4_565
H31 C47 3.5278 no 5_566
H31 H16 2.5216 no 4_565
H31 H17 2.8970 no 4_565
H31 H28 2.9890 no 5_666
H33 N9 2.8360 no 5_566
H33 C16 3.2779 no 4_565
H33 C26 3.2384 no 5_566
H33 C39 3.4603 no 5_666
H33 H16 2.5199 no 4_565
H33 H17 3.1862 no 4_565
H33 H39 3.2682 no 5_666
H33 H26 3.2254 no 5_566
H35 C15 3.0884 no 7_555
H35 C16 3.0525 no 7_555
H35 C47 3.2491 no 2_455
H35 H15 3.2676 no 2_555
H35 H15 3.2542 no 7_555
H35 H16 3.1822 no 7_555
H35 H28 3.0795 no 2_555
H35 H47 2.4895 no 2_455
H37 O14 2.8958 no 6_566
H37 N9 3.4945 no 6_566
H37 C23 3.3818 no 3_665
H37 H23 2.4766 no 3_665
H37 H38 3.2643 no 2_555
H37 H48 2.9905 no 6_466
H38 N9 3.2837 no 5_566
H38 C37 3.2869 no 2_545
H38 C41 3.0934 no 2_545
H38 H37 3.2643 no 2_545
H38 H41 2.9384 no 2_545
H38 H48 3.4913 no 5_666
H38 H26 3.2814 no 5_566
H39 O14 2.8753 no 1_655
H39 N2 3.3778 no 1_655
H39 C13 3.4631 no 8_555
H39 C33 3.3930 no 5_666
H39 H13 2.7237 no 8_555
H39 H17 3.3906 no 8_555
H39 H22 3.2747 no 1_655
H39 H29 3.4955 no 8_555
H39 H33 3.2682 no 5_666
H39 H40 3.5887 no 2_555
H40 N43 3.4061 no 5_566
H40 C37 3.5670 no 2_545
H40 C39 3.2058 no 2_545
H40 C41 3.0164 no 2_545
H40 C48 2.8199 no 2_545
H40 H22 2.9792 no 2_445
H40 H29 3.4608 no 7_545
H40 H39 3.5887 no 2_545
H40 H41 3.3025 no 2_545
H40 H48 3.0117 no 2_545
H41 O3 3.4201 no 6_566
H41 C18 3.3297 no 6_566
H41 C25 3.2491 no 6_566
H41 H29 3.4182 no 3_665
H41 H38 2.9384 no 2_555
H41 H40 3.3025 no 2_555
H42 C15 3.4545 no 8_455
H42 C16 3.4603 no 8_455
H42 C23 3.3638 no 7_545
H42 C30 3.5177 no 7_545
H42 H15 2.8158 no 8_455
H42 H16 2.8197 no 8_455
H42 H19 3.3869 no .
H42 H23 2.9915 no 7_545
H42 H30 3.2795 no 7_545
H42 H26 3.4030 no .
H47 C12 3.1300 no 7_545
H47 C15 3.5481 no 8_455
H47 C16 3.5651 no 8_455
H47 C23 2.9179 no 7_545
H47 C29 3.2010 no 7_545
H47 C35 3.2137 no 2_445
H47 H15 3.1066 no 8_455
H47 H16 3.1240 no 8_455
H47 H22 3.4654 no 2_445
H47 H23 2.7100 no 7_545
H47 H29 2.9950 no 7_545
H47 H35 2.4895 no 2_445
H48 O14 2.4198 no 1_655
H48 N2 3.5817 no 1_655
H48 C18 3.3847 no 6_566
H48 C25 3.0801 no 6_566
H48 C27 2.9004 no 6_566
H48 C37 3.3475 no 6_566
H48 H22 2.9206 no 1_655
H48 H37 2.9905 no 6_566
H48 H38 3.4913 no 5_666
H48 H40 3.0117 no 2_555
H48 H27 2.7936 no 6_566
H27 O14 2.47(4) no 6_566
H27 N2 3.32(4) no 6_566
H27 C22 3.21(4) no 6_566
H27 C23 3.46(4) no 3_665
H27 C30 3.32(4) no 3_665
H27 H22 2.5690 no 6_566
H27 H23 2.9343 no 3_665
H27 H28 3.1618 no 5_666
H27 H30 2.6384 no 3_665
H27 H48 2.7936 no 6_466
H26 O3 3.44(4) no .
H26 O8 2.37(3) no .
H26 N20 3.26(3) no .
H26 H16 3.5472 no 8_455
H26 H24 3.4198 no .
H26 H29 3.5204 no 8_555
H26 H33 3.2254 no 5_566
H26 H38 3.2814 no 5_566
H26 H42 3.4030 no .

loop_
_geom_torsion_atom_site_label_1
_geom_torsion_atom_site_label_2
_geom_torsion_atom_site_label_3
_geom_torsion_atom_site_label_4
_geom_torsion
_geom_torsion_publ_flag
C4 O1 C11 C26 -0.0(3) no
C4 O1 C11 C44 -179.2(2) no
C11 O1 C4 N9 0.3(3) no
C11 O1 C4 C5 -177.63(19) no
C10 O3 C25 C18 179.1(2) no
C10 O3 C25 C27 0.2(3) no
C25 O3 C10 N43 0.2(3) no
C25 O3 C10 C32 177.5(3) no
O14 N2 C5 C4 3.9(4) no
O14 N2 C5 C13 -176.1(2) no
O14 N2 C7 C12 177.3(2) no
O14 N2 C7 C22 -2.3(4) no
C5 N2 C7 C12 -1.8(4) no
C5 N2 C7 C22 178.6(2) no
C7 N2 C5 C4 -177.1(2) no
C7 N2 C5 C13 2.9(4) no
C4 N9 C26 C11 0.4(3) no
C26 N9 C4 O1 -0.4(3) no
C26 N9 C4 C5 177.0(3) no
O8 N20 C32 C10 3.5(4) no
O8 N20 C32 C31 -177.5(3) no
O8 N20 C36 C34 178.4(3) no
O8 N20 C36 C42 -2.0(4) no
C32 N20 C36 C34 -1.6(4) no
C32 N20 C36 C42 178.0(3) no
C36 N20 C32 C10 -176.4(3) no
C36 N20 C32 C31 2.6(4) no
C10 N43 C27 C25 0.5(4) no
C27 N43 C10 O3 -0.4(4) no
C27 N43 C10 C32 -177.7(3) no
O1 C4 C5 N2 -172.5(2) no
O1 C4 C5 C13 7.6(4) no
N9 C4 C5 N2 10.2(5) no
N9 C4 C5 C13 -169.8(3) no
N2 C5 C13 C29 -1.8(4) no
C4 C5 C13 C29 178.1(3) no
N2 C7 C12 C23 179.4(2) no
N2 C7 C12 C29 -0.5(4) no
N2 C7 C22 C35 179.6(2) no
C12 C7 C22 C35 -0.0(4) no
C22 C7 C12 C23 -1.0(4) no
C22 C7 C12 C29 179.1(3) no
O3 C10 C32 N20 2.1(5) no
O3 C10 C32 C31 -176.9(3) no
N43 C10 C32 N20 179.2(3) no
N43 C10 C32 C31 0.2(4) no
O1 C11 C26 N9 -0.2(3) no
O1 C11 C44 C17 -3.6(4) no
O1 C11 C44 C19 175.6(2) no
C26 C11 C44 C17 177.5(3) no
C26 C11 C44 C19 -3.3(5) no
C44 C11 C26 N9 178.7(3) no
C7 C12 C23 C30 1.0(4) no
C7 C12 C29 C13 1.5(4) no
C23 C12 C29 C13 -178.3(3) no
C29 C12 C23 C30 -179.2(3) no
C5 C13 C29 C12 -0.4(4) no
C16 C15 C28 C19 -0.5(4) no
C28 C15 C16 C17 0.9(4) no
C15 C16 C17 C44 -0.8(4) no
C16 C17 C44 C11 179.5(3) no
C16 C17 C44 C19 0.3(4) no
C24 C18 C25 O3 -4.4(4) no
C24 C18 C25 C27 174.2(3) no
C25 C18 C24 C39 -175.7(3) no
C24 C18 C37 C41 -2.6(5) no
C37 C18 C24 C39 2.0(5) no
C25 C18 C37 C41 175.1(3) no
C37 C18 C25 O3 177.9(3) no
C37 C18 C25 C27 -3.5(5) no
C28 C19 C44 C11 -179.2(3) no
C28 C19 C44 C17 0.0(4) no
C44 C19 C28 C15 0.1(4) no
C7 C22 C35 C30 1.2(5) no
C12 C23 C30 C35 0.2(5) no
C18 C24 C39 C48 0.1(5) no
O3 C25 C27 N43 -0.4(4) no
C18 C25 C27 N43 -179.1(3) no
C23 C30 C35 C22 -1.3(5) no
C32 C31 C33 C34 -1.0(5) no
C33 C31 C32 N20 -1.3(5) no
C33 C31 C32 C10 177.7(3) no
C31 C33 C34 C36 1.9(5) no
C31 C33 C34 C38 -178.6(3) no
C33 C34 C36 N20 -0.6(5) no
C33 C34 C36 C42 179.8(3) no
C33 C34 C38 C40 179.2(3) no
C36 C34 C38 C40 -1.3(5) no
C38 C34 C36 N20 179.8(3) no
C38 C34 C36 C42 0.3(5) no
N20 C36 C42 C47 -178.4(3) no
C34 C36 C42 C47 1.1(5) no
C18 C37 C41 C48 1.0(5) no
C34 C38 C40 C47 1.0(5) no
C24 C39 C48 C41 -1.6(6) no
C38 C40 C47 C42 0.5(5) no
C37 C41 C48 C39 1.1(6) no
C36 C42 C47 C40 -1.5(5) no
